data_2001977
loop_
_publ_author_name
'Soriano-Garc\'ia, M.'
'Iribe, R. V.'
'Mendoza-D\'iaz, S.'
'del Rayo Camacho, M.'
'Mata, R.'

_publ_section_title
;Structure of
 4-(3,4-dihydroxyphenyl)-5-(<i>O</i>-\b-<small>D</small>-galactopyranosyl)-7-methoxycoumarin
 trihydrate
;
_journal_issue 2
_journal_name_full 'Acta Crystallographica Section C'
_journal_page_first 329
_journal_page_last 330
_journal_paper_doi 10.1107/S0108270192003974
_journal_volume 49
_journal_year 1993
_chemical_formula_moiety 'C22 H22 O11,3(H2 O1)'
_chemical_formula_sum 'C22 H28 O14'
_chemical_formula_weight 516.4
_space_group_crystal_system orthorhombic
_space_group_IT_number 19
_space_group_name_Hall 'P 2ac 2ab'
_space_group_name_H-M_alt 'P 21 21 21'
_cell_angle_alpha 90
_cell_angle_beta 90
_cell_angle_gamma 90
_cell_formula_units_Z 8
_cell_length_a 10.977(2)
_cell_length_b 12.894(2)
_cell_length_c 31.135(6)
_cell_volume 4406.8(14)
_diffrn_radiation_type Cu
_diffrn_radiation_wavelength 1.54178
_exptl_absorpt_coefficient_mu 1.084
_exptl_crystal_density_diffrn 1.557
_exptl_crystal_F_000 2176
_cod_data_source_file ha0108.cif
_cod_data_source_block ha0108_structure_1_of_1
_cod_depositor_comments
;
 Updating space group information and adding the symmetry operation list.

 Antanas Vaitkus,
 2018-06-18
;
_cod_original_cell_volume 4407.0(10)
_cod_database_code 2001977

loop_
_space_group_symop_id
_space_group_symop_operation_xyz
1 x,y,z
2 -x+1/2,-y,z+1/2
3 x+1/2,-y+1/2,-z
4 -x,y+1/2,-z+1/2

loop_
_atom_site_label
_atom_site_fract_x
_atom_site_fract_y
_atom_site_fract_z
_atom_site_U_iso_or_equiv
O(1) .0676(4) .0489(4) .09010(10) .070(2)
O(2) .3834(5) .5528(5) .0164(2) .123(3)
O(3) .6270(6) .4716(6) .0483(3) .156(4)
O(1a) .8706(3) .1189(3) .21330(10) .0380(10)
O(2a) 1.0325(5) .1205(5) .17250(10) .066(2)
C(2a) .9911(6) .1399(6) .2076(2) .045(2)
C(3a) 1.0534(6) .1823(6) .2435(2) .042(2)
C(4a) 1.0025(5) .1989(5) .2824(2) .033(2)
C(5a) .8026(4) .1927(4) .3241(2) .035(2)
O(5a) .8644(4) .2258(4) .35990(10) .043(2)
C(6a) .6778(4) .1751(4) .3246(2) .038(2)
C(7a) .6228(5) .1347(4) .2874(2) .038(2)
O(7a) .5016(3) .1123(3) .28470(10) .0490(10)
C(8a) .6884(5) .1157(4) .2511(2) .039(2)
C(9a) .8107(5) .1375(4) .25160(10) .031(2)
C(10a) .8737(4) .1770(4) .28710(10) .032(2)
C(1'a) 1.0801(4) .2473(4) .3158(2) .035(2)
C(2'a) 1.1245(5) .1905(4) .3504(2) .043(2)
C(3'a) 1.1985(5) .2362(5) .3807(2) .044(2)
O(3'a) 1.2395(5) .1812(4) .41490(10) .081(2)
C(4'a) 1.2264(5) .3404(4) .3770(2) .037(2)
O(4'a) 1.2987(4) .3814(3) .40890(10) .0560(10)
C(5'a) 1.1825(5) .3966(4) .3434(2) .048(2)
C(6'a) 1.1104(5) .3506(4) .3127(2) .044(2)
C(11a) .8022(5) .2309(4) .3992(2) .040(2)
O(11a) .7335(3) .3234(3) .39870(10) .0370(10)
C(12a) .8962(5) .2333(4) .4351(2) .036(2)
O(12a) .9630(4) .1384(3) .43660(10) .0510(10)
C(13a) .8261(5) .2471(4) .4775(2) .034(2)
O(13a) .9074(4) .2580(3) .51340(10) .0480(10)
C(14a) .7458(5) .3427(4) .4758(2) .038(2)
O(14a) .8195(4) .4340(3) .47140(10) .0510(10)
C(15a) .6636(4) .3352(4) .43680(10) .034(2)
C(16a) .5844(5) .4301(4) .4309(2) .039(2)
O(16a) .5075(3) .4350(3) .46710(10) .0380(10)
C(17a) .4240(5) .1403(5) .3192(2) .057(2)
O(1b) .3604(3) .9395(3) .21530(10) .0380(10)
O(2b) .5291(3) .9463(4) .17790(10) .0570(10)
C(2b) .4826(5) .9179(4) .2108(2) .044(2)
C(3b) .5396(5) .8703(4) .2466(2) .038(2)
C(4b) .4823(4) .8450(4) .2836(2) .033(2)
C(5b) .2744(4) .8431(4) .32150(10) .033(2)
O(5b) .3258(3) .7907(3) .35570(10) .0370(10)
C(6b) .1514(4) .8689(4) .3212(2) .039(2)
C(7b) .1035(4) .9180(4) .2852(2) .038(2)
O(7b) -.0170(3) .9469(3) .28250(10) .0450(10)
C(8b) .1746(5) .9398(4) .2502(2) .037(2)
C(9b) .2964(4) .9154(4) .2518(2) .033(2)
C(10b) .3518(4) .8675(4) .28690(10) .031(2)
C(1'b) .5573(4) .8055(4) .3199(2) .034(2)
C(2'b) .5951(4) .8710(5) .3519(2) .046(2)
C(3'b) .6740(5) .8386(4) .3834(2) .042(2)
O(3'b) .7137(4) .9088(4) .4141(2) .086(2)
C(4'b) .7134(5) .7367(4) .3844(2) .042(2)
O(4'b) .7930(4) .7109(3) .41680(10) .0580(10)
C(5'b) .6760(5) .6698(4) .3529(2) .044(2)
C(6'b) .5990(4) .7033(4) .3207(2) .042(2)
C(11b) .2455(4) .7454(4) .3860(2) .034(2)
O(11b) .1949(3) .8244(2) .41070(10) .0330(10)
C(12b) .3190(4) .6717(4) .4140(2) .033(2)
O(12b) .3618(3) .5853(3) .38940(10) .0450(10)
C(13b) .2364(4) .6287(4) .44780(10) .033(2)
O(13b) .3048(3) .5631(3) .47600(10) .0430(10)
C(14b) .1742(5) .7167(4) .4727(2) .041(2)
O(14b) .2642(4) .7790(3) .49410(10) .059(2)
C(15b) .1062(5) .7845(4) .4410(2) .039(2)
C(16b) .0415(5) .8749(4) .4613(2) .047(2)
O(16b) -.0383(4) .9202(3) .4306(2) .061(2)
C(17b) -.0951(5) .9220(5) .3169(2) .052(2)
H(1a) .048(5) .027(4) .1179(17) ?
H(1b) .098(5) .002(5) .0753(17) ?
H(2a) .408(5) .576(4) -.0231(16) ?
H(2b) .441(5) .506(4) .0065(16) ?
H(3c) .592(5) .487(4) .0783(17) ?
H(3d) .593(5) .437(4) .0323(17) ?
H(3a) 1.1376 .2006 .2399 ?
H(6a) .6301 .1901 .3496 ?
H(8a) .6501 .0880 .2259 ?
H(2'a) 1.1035 .1186 .3532 ?
H(3'a) 1.297(5) .183(4) .4362(16) ?
H(4'a) 1.307(5) .456(4) .4012(16) ?
H(5'a) 1.2013 .4692 .3414 ?
H(6'a) 1.0812 .3909 .2889 ?
H(11a) .7497 .1723 .4037 ?
H(12a) .9529 .2889 .4305 ?
H(12b) 1.024(6) .138(5) .4160(18) ?
H(13a) .7773 .1860 .4812 ?
H(13b) .946(5) .200(4) .5226(16) ?
H(14a) .6982 .3473 .5016 ?
H(14b) .859(5) .444(4) .4972(16) ?
H(15a) .6128 .2758 .4418 ?
H(16a) .5369 .4240 .4051 ?
H(16b) .6342 .4913 .4293 ?
H(16c) .457(5) .479(4) .4635(17) ?
H(17a) .4527 .1088 .3452 ?
H(17b) .3428 .1166 .3132 ?
H(17c) .4237 .2143 .3224 ?
H(3b) .6249 .8548 .2444 ?
H(6b) .1006 .8531 .3454 ?
H(8b) .1402 .9713 .2250 ?
H(2'b) .5658 .9411 .3523 ?
H(3'b) .782(5) .894(4) .4238(16) ?
H(4'b) .851(5) .655(4) .4109(15) ?
H(5'b) .7030 .5989 .3533 ?
H(6'b) .5741 .6559 .2986 ?
H(11b0 .1811 .7078 .3721 ?
H(12c) .3864 .7090 .4260 ?
H(12d) .418(5) .599(5) .3790(16) ?
H(13c) .1739 .5879 .4344 ?
H(13d) .254(5) .526(4) .4809(17) ?
H(14c) .1193 .6880 .4935 ?
H(14d) .262(5) .768(4) .5234(16) ?
H(15b) .0443 .7427 .4278 ?
H(16d) .1004 .9255 .4703 ?
H(16e) -.0043 .8516 .4857 ?
H(16f) -.021(6) .985(5) .4341(19) ?
H(17d) -.0709 .8571 .3292 ?
H(17e) -.1774 .9169 .3066 ?
H(17f) -.0902 .9755 .3383 ?

loop_
_geom_angle_atom_site_label_1
_geom_angle_atom_site_label_2
_geom_angle_atom_site_label_3
_geom_angle
O(5a) C(5a) C(10a) 115.8(4)
C(6a) C(5a) C(10a) 122.2(4)
C(5a) O(5a) C(11a) 118.9(4)
C(5a) C(6a) C(7a) 118.4(4)
C(6a) C(7a) O(7a) 123.3(5)
C(6a) C(7a) C(8a) 121.5(5)
O(7a) C(7a) C(8a) 115.3(5)
C(7a) O(7a) C(17a) 119.0(4)
C(7a) C(8a) C(9a) 118.1(5)
O(1a) C(9a) C(8a) 114.8(4)
O(1a) C(9a) C(10a) 120.6(4)
C(8a) C(9a) C(10a) 124.5(4)
C(4a) C(10a) C(5a) 126.7(4)
C(4a) C(10a) C(9a) 118.1(4)
C(5a) C(10a) C(9a) 115.2(4)
C(4a) C(1'a) C(2'a) 121.6(5)
C(4a) C(1'a) C(6'a) 119.8(5)
C(2'a) C(1'a) C(6'a) 118.5(5)
C(1'a) C(2'a) C(3'a) 120.8(5)
C(2'a) C(3'a) O(3'a) 120.7(5)
C(2'a) C(3'a) C(4'a) 119.4(5)
O(3'a) C(3'a) C(4'a) 119.8(5)
C(3'a) C(4'a) O(4'a) 116.3(5)
C(3'a) C(4'a) C(5'a) 120.1(5)
O(4'a) C(4'a) C(5'a) 123.7(5)
C(4'a) C(5'a) C(6'a) 120.5(5)
C(1'a) C(6'a) C(5'a) 120.6(5)
O(5a) C(11a) O(11a) 106.9(4)
O(5a) C(11a) C(12a) 108.2(4)
O(11a) C(11a) C(12a) 110.7(4)
C(11a) O(11a) C(15a) 111.7(4)
C(11a) C(12a) O(12a) 110.7(4)
C(11a) C(12a) C(13a) 107.1(4)
O(12a) C(12a) C(13a) 109.2(4)
C(12a) C(13a) O(13a) 111.7(4)
C(12a) C(13a) C(14a) 110.7(4)
O(13a) C(13a) C(14a) 107.9(4)
C(13a) C(14a) O(14a) 110.0(4)
C(13a) C(14a) C(15a) 108.8(4)
O(14a) C(14a) C(15a) 108.3(4)
O(11a) C(15a) C(14a) 110.7(4)
O(11a) C(15a) C(16a) 107.2(4)
C(14a) C(15a) C(16a) 112.7(4)
C(15a) C(16a) O(16a) 106.5(4)
C(2a) O(1a) C(9a) 122.6(4)
O(1a) C(2a) O(2a) 116.2(6)
O(1a) C(2a) C(3a) 116.3(5)
O(2a) C(2a) C(3a) 127.6(6)
C(2a) C(3a) C(4a) 124.6(6)
C(3a) C(4a) C(10a) 117.7(5)
C(3a) C(4a) C(1'a) 117.3(5)
C(10a) C(4a) C(1'a) 124.8(5)
O(5a) C(5a) C(6a) 122.0(4)
O(5b) C(5b) C(10b) 116.9(4)
C(6b) C(5b) C(10b) 121.8(4)
C(5b) O(5b) C(11b) 117.4(4)
C(5b) C(6b) C(7b) 118.8(4)
C(6b) C(7b) O(7b) 122.4(4)
C(6b) C(7b) C(8b) 121.2(5)
O(7b) C(7b) C(8b) 116.3(4)
C(7b) O(7b) C(17b) 118.4(4)
C(7b) C(8b) C(9b) 118.6(5)
O(1b) C(9b) C(8b) 114.6(4)
O(1b) C(9b) C(10b) 121.9(4)
C(8b) C(9b) C(10b) 123.5(4)
C(4b) C(10b) C(5b) 126.9(4)
C(4b) C(10b) C(9b) 117.2(4)
C(5b) C(10b) C(9b) 115.9(4)
C(4b) C(1'b) C(2'b) 120.6(5)
C(4b) C(1'b) C(6'b) 121.2(4)
C(2'b) C(1'b) C(6'b) 117.9(5)
C(1'b) C(2'b) C(3'b) 121.5(5)
C(2'b) C(3'b) O(3'b) 119.4(5)
C(2'b) C(3'b) C(4'b) 120.1(5)
O(3'b) C(3'b) C(4'b) 120.5(5)
C(3'b) C(4'b) O(4'b) 116.4(5)
C(3'b) C(4'b) C(5'b) 119.3(5)
O(4'b) C(4'b) C(5'b) 124.3(5)
C(4'b) C(5'b) C(6'b) 120.4(5)
C(1'b) C(6'b) C(5'b) 120.6(5)
O(5b) C(11b) O(11b) 108.3(4)
O(5b) C(11b) C(12b) 108.0(4)
O(11b) C(11b) C(12b) 110.7(4)
C(11b) O(11b) C(15b) 111.5(4)
C(11b) C(12b) o(12b) 110.8(4)
C(11b) C(12b) C(13b) 108.3(4)
O(12b) C(12b) C(13b) 106.6(4)
C(12b) C(13b) O(13b) 109.5(4)
C(12b) C(13b) C(14b) 110.5(4)
O(13b) C(13b) C(14b) 111.1(4)
C(13b) C(14B) O(14b) 110.0(4)
C(13b) C(14b) C(15b) 108.5(4)
O(14b) C(14b) C(15b) 108.6(4)
O(11b) C(15b) C(14b) 107.4(4)
O(11b) C(15b) C(16b) 108.4(4)
C(14b) C(15b) C(16b) 113.9(4)
C(15b) C(16b) O(16b) 109.0(4)
C(2b) O(1b) C(9b) 122.4(4)
O(1b) C(2b) O(2b) 116.0(5)
O(1b) C(2b) C(3b) 116.0(5)
O(2b) C(2b) C(3b) 127.9(5)
C(2b) C(3b) C(4b) 124.6(5)
C(3b) C(4b) C(10b) 117.8(4)
C(3b) C(4b) C(1'b) 118.2(4)
C(10b) C(4b) C(1'b) 123.7(4)
O(5b) C(5b) C(6b) 121.3(4)

loop_
_geom_bond_atom_site_label_1
_geom_bond_atom_site_label_2
_geom_bond_distance
O(1a) C(2a) 1.361(7)
O(1a) C(9a) 1.383(5)
O(2a) C(2a) 1.210(8)
C(2a) C(3a) 1.420(9)
C(3a) C(4a) 1.349(8)
C(4a) C(10a) 1.450(7)
C(4a) C(1'a) 1.482(8)
C(5a) O(5a) 1.373(6)
C(5a) C(6a) 1.389(7)
C(5a) C(10a) 1.405(6)
O(5a) C(11a) 1.402(6)
C(6a) C(7a) 1.406(7)
C(7a) O(7a) 1.364(6)
C(7a) C(8a) 1.362(7)
O(7a) C(17a) 1.419(7)
C(8a) C(9a) 1.372(7)
C(9a) C(10a) 1.400(6)
C(1'a) C(2'a) 1.392(7)
C(1'a) C(6'a) 1.376(8)
C(2'a) C(3'a) 1.375(8)
C(3'a) O(3'a) 1.357(7)
C(3'a) C(4'a) 1.383(8)
C(4'a) O(4'a) 1.375(8)
C(4'a) C(5'a) 1.361(8)
C(5'a) C(6'a) 1.376(8)
C(11a) O(11a) 1.412(7)
C(11a) C(12a) 1.521(7)
O(11a) C(15a) 1.419(5)
C(12a) O(12a) 1.428(6)
C(12a) C(13a) 1.537(7)
C(13a) O(13a) 1.438(6)
C(13a) C(14a) 1.517(7)
C(14a) O(14a) 1.434(6)
C(14a) C(15a) 1.517(7)
C(15a) C(16a) 1.512(8)
C(16a) O(16a) 1.410(6)
O(1b) C(2b) 1.377(6)
O(1b) C(9b) 1.372(6)
O(2b) C(2b) 1.202(7)
C(2b) C(3b) 1.417(7)
C(3b) C(4b) 1.354(7)
C(4b) C(10b) 1.466(7)
C(4b) C(1'b) 1.487(7)
C(5b) O(5b) 1.380(6)
C(5b) C(6b) 1.390(7)
C(5b) C(10b) 1.407(7)
O(5b) C(11b) 1.418(6)
C(6b) C(7b) 1.392(7)
C(7b) O(7b) 1.377(6)
C(7b) C(8b) 1.370(7)
O(7b) C(17b) 1.409(6)
C(8b) C(9b) 1.375(7)
C(9b) C(10b) 1.396(7)
C(1'b) C(2'b) 1.371(7)
C(1'b) C(6'b) 1.396(8)
C(2'b) C(3'b) 1.373(7)
C(3'b) O(3'b) 1.386(7)
C(3'b) C(4'b) 1.384(8)
C(4'b) O(4'b) 1.376(6)
C(4'b) C(5'b) 1.368(8)
C(5'b) C(6'b) 1.381(7)
C(11b) O(11b) 1.392(6)
C(11b) C(12b) 1.521(7)
O(11b) C(15b) 1.449(6)
C(12b) O(12b) 1.431(6)
C(12b) C(13b) 1.495(7)
C(13b) O(13b) 1.433(6)
C(13b) C(14b) 1.536(7)
C(14b) O(14b) 1.436(7)
C(14b) C(15b) 1.515(7)
C(15b) C(16b) 1.505(8)
C(16b) O(16b) 1.422(7)
